data_4314097
loop_
_publ_author_name
'Kazutaka Matsuzaki'
'Hiroyuki Kawaguchi'
'Peter Voth'
'Kyoko Noda'
'Sumitaka Itoh'
'Hideo D. Takagi'
'Kazuo Kashiwabara'
'Kazuyuki Tatsumi'

_publ_contact_author_address
;
    Department of Chemistry and Graduate School of Science, Nagoya University
    Nagoya 464-8602, Japan
;
_publ_contact_author_name ' Kazuo Kasiwabara'
_publ_section_title
;
 Syntheses and Characterization of Titanium(IV) and Titanium(III)
 Complexes with (2-Dimethylphosphino)ethane-1-thiolate and
 (3-Dimethylphosphino)propane-1-thiolate as Ligands
;
_journal_name_full 'Inorganic Chemistry'
_journal_page_first 5320
_journal_page_last 5329
_journal_paper_doi 10.1021/ic034353l
_journal_volume 42
_journal_year 2003
_chemical_formula_sum 'C39 H42 B P S Ti'
_chemical_formula_weight 632.50
_space_group_IT_number 33
_symmetry_cell_setting orthorhombic
_symmetry_Int_Tables_number 33
_symmetry_space_group_name_Hall 'P 2c -2n'
_symmetry_space_group_name_H-M 'P n a 21'
_cell_angle_alpha 90
_cell_angle_beta 90
_cell_angle_gamma 90
_cell_formula_units_Z 4
_cell_length_a 29.621(5)
_cell_length_b 9.772(5)
_cell_length_c 11.557(4)
_cell_measurement_reflns_used 25
_cell_measurement_temperature 296.2
_cell_measurement_theta_max 11.9
_cell_measurement_theta_min 3.3
_cell_volume 3345(2)
_computing_cell_refinement 'MSC/AFC Diffractometer Control'
_computing_data_collection 'MSC/AFC Diffractometer Control'
_computing_data_reduction 'teXsan Ver. 1.11'
_computing_publication_material 'teXsan Ver. 1.11'
_computing_structure_refinement 'teXsan Ver. 1.10'
_computing_structure_solution 'DIRDIF94 (PATTY)'
_diffrn_measurement_device_type 'Rigaku AFC7R'
_diffrn_measurement_method \w-2\q
_diffrn_radiation_type 'Mo K\a'
_diffrn_radiation_wavelength 0.7107
_diffrn_reflns_limit_h_max 0
_diffrn_reflns_limit_h_min 0
_diffrn_reflns_limit_k_max 0
_diffrn_reflns_limit_k_min 0
_diffrn_reflns_limit_l_max 0
_diffrn_reflns_limit_l_min 0
_diffrn_reflns_number 3262
_diffrn_standards_decay_% 0.62
_diffrn_standards_interval_count 150
_diffrn_standards_number 3
_exptl_absorpt_coefficient_mu 0.393
_exptl_absorpt_correction_T_max 0.999
_exptl_absorpt_correction_T_min 0.960
_exptl_absorpt_correction_type psi-scan
_exptl_absorpt_process_details '(North, Phillips & Mathews, 1968)'
_exptl_crystal_colour red
_exptl_crystal_density_diffrn 1.256
_exptl_crystal_density_method 'not measured'
_exptl_crystal_description prismatic
_exptl_crystal_size_max 0.200
_exptl_crystal_size_mid 0.200
_exptl_crystal_size_min 0.200
_refine_diff_density_max 0.28
_refine_diff_density_min -0.34
_refine_ls_abs_structure_Flack 1.00000
_refine_ls_extinction_method none
_refine_ls_goodness_of_fit_ref 1.506
_refine_ls_hydrogen_treatment noref
_refine_ls_number_parameters 389
_refine_ls_number_reflns 1934
_refine_ls_R_factor_gt 0.086
_refine_ls_shift/su_max 0.0430
_refine_ls_structure_factor_coef F
_refine_ls_weighting_details 'w = 1/[\s^2^(Fo) + 0.00063|Fo|^2^]'
_refine_ls_weighting_scheme calc
_refine_ls_wR_factor_ref 0.0790
_reflns_number_gt 3262
_reflns_number_total 3262
_reflns_threshold_expression F^2^>2.0\s(F^2^)
_cod_data_source_file ic034353lsi20030523_102029_4.cif
_cod_data_source_block Cp2Ti(dmppt)BPh4
_cod_original_cell_volume 3345(3)
_cod_original_sg_symbol_H-M 'P n a 21 '
_cod_original_formula_sum 'C39 H42 B P S Ti '
_cod_database_code 4314097

loop_
_symmetry_equiv_pos_as_xyz
x,y,z
-x,-y,1/2+z
1/2-x,1/2+y,1/2+z
1/2+x,1/2-y,z

loop_
_atom_site_label
_atom_site_type_symbol
_atom_site_fract_x
_atom_site_fract_y
_atom_site_fract_z
_atom_site_U_iso_or_equiv
_atom_site_adp_type
_atom_site_occupancy
_atom_site_calc_flag
_atom_site_refinement_flags
_atom_site_disorder_assembly
_atom_site_disorder_group
Ti Ti 0.62420(6) 0.5332(2) 0.096(2) 0.0476(5) Uani 1.00 d . . .
S S 0.5579(1) 0.4233(3) 0.040(2) 0.069(1) Uani 1.00 d . . .
P P 0.58659(9) 0.7233(3) -0.019(2) 0.0486(8) Uani 1.00 d . . .
C(1) C 0.5499(4) 0.413(2) -0.115(2) 0.087(4) Uani 1.00 d . . .
C(2) C 0.5370(4) 0.551(2) -0.168(2) 0.093(5) Uani 1.00 d . . .
C(3) C 0.5673(4) 0.667(1) -0.161(2) 0.069(4) Uani 1.00 d . . .
C(4) C 0.6188(4) 0.880(1) -0.050(2) 0.069(4) Uani 1.00 d . . .
C(5) C 0.5355(3) 0.790(1) 0.041(2) 0.081(4) Uani 1.00 d . . .
C(6) C 0.5952(5) 0.469(1) 0.279(2) 0.070(3) Uani 1.00 d . . .
C(7) C 0.6417(5) 0.487(2) 0.290(2) 0.079(3) Uani 1.00 d . . .
C(8) C 0.6521(5) 0.623(2) 0.272(2) 0.082(4) Uani 1.00 d . . .
C(9) C 0.6128(5) 0.694(1) 0.247(2) 0.082(4) Uani 1.00 d . . .
C(10) C 0.5729(5) 0.598(1) 0.250(2) 0.082(5) Uani 1.00 d . . .
C(11) C 0.6851(5) 0.587(2) -0.024(3) 0.113(6) Uani 1.00 d . . .
C(12) C 0.7018(4) 0.523(2) 0.077(2) 0.091(4) Uani 1.00 d . . .
C(13) C 0.6853(4) 0.388(1) 0.071(2) 0.081(4) Uani 1.00 d . . .
C(14) C 0.6621(4) 0.375(2) -0.023(2) 0.109(5) Uani 1.00 d . . .
C(15) C 0.6607(5) 0.498(3) -0.086(2) 0.131(8) Uani 1.00 d . . .
C(16) C 0.5892(3) 0.026(1) 0.610(2) 0.052(3) Uani 1.00 d . . .
C(17) C 0.5639(4) 0.065(1) 0.706(2) 0.059(4) Uani 1.00 d . . .
C(18) C 0.5267(4) 0.007(1) 0.739(2) 0.075(4) Uani 1.00 d . . .
C(19) C 0.5067(5) -0.096(2) 0.666(2) 0.093(6) Uani 1.00 d . . .
C(20) C 0.5313(4) -0.137(1) 0.573(2) 0.080(5) Uani 1.00 d . . .
C(21) C 0.5686(4) -0.076(1) 0.545(2) 0.065(4) Uani 1.00 d . . .
C(22) C 0.6532(4) 0.0656(10) 0.443(2) 0.046(3) Uani 1.00 d . . .
C(23) C 0.6942(4) 0.015(1) 0.409(2) 0.055(3) Uani 1.00 d . . .
C(24) C 0.7097(5) -0.002(1) 0.297(2) 0.085(5) Uani 1.00 d . . .
C(25) C 0.6789(5) 0.035(1) 0.209(2) 0.075(4) Uani 1.00 d . . .
C(26) C 0.6379(5) 0.085(1) 0.237(2) 0.074(4) Uani 1.00 d . . .
C(27) C 0.6250(4) 0.102(1) 0.351(2) 0.059(3) Uani 1.00 d . . .
C(28) C 0.6731(3) 0.035(1) 0.671(2) 0.045(3) Uani 1.00 d . . .
C(29) C 0.6913(4) 0.107(1) 0.764(2) 0.061(4) Uani 1.00 d . . .
C(30) C 0.7234(5) 0.050(1) 0.846(2) 0.079(4) Uani 1.00 d . . .
C(31) C 0.7357(4) -0.088(1) 0.837(2) 0.066(4) Uani 1.00 d . . .
C(32) C 0.7184(5) -0.163(1) 0.748(2) 0.085(5) Uani 1.00 d . . .
C(33) C 0.6857(4) -0.103(1) 0.671(2) 0.063(4) Uani 1.00 d . . .
C(34) C 0.6358(3) 0.2635(10) 0.584(2) 0.050(3) Uani 1.00 d . . .
C(35) C 0.6728(3) 0.347(1) 0.585(2) 0.053(3) Uani 1.00 d . . .
C(36) C 0.6721(4) 0.490(1) 0.582(2) 0.068(3) Uani 1.00 d . . .
C(37) C 0.6312(5) 0.558(1) 0.575(2) 0.074(4) Uani 1.00 d . . .
C(38) C 0.5940(5) 0.480(1) 0.572(2) 0.073(4) Uani 1.00 d . . .
C(39) C 0.5962(4) 0.339(1) 0.576(2) 0.059(3) Uani 1.00 d . . .
B B 0.6379(4) 0.098(1) 0.576(2) 0.049(3) Uani 1.00 d . . .
H(1) H 0.5794 0.3827 -0.1551 0.1076 Uiso 1.00 calc . . .
H(2) H 0.5280 0.3429 -0.1387 0.1076 Uiso 1.00 calc . . .
H(3) H 0.5278 0.5436 -0.2469 0.1058 Uiso 1.00 calc . . .
H(4) H 0.5103 0.5832 -0.1218 0.1058 Uiso 1.00 calc . . .
H(5) H 0.5521 0.7481 -0.1995 0.0964 Uiso 1.00 calc . . .
H(6) H 0.5935 0.6464 -0.2098 0.0964 Uiso 1.00 calc . . .
H(7) H 0.6487 0.8575 -0.0822 0.0853 Uiso 1.00 calc . . .
H(8) H 0.6031 0.9388 -0.1033 0.0853 Uiso 1.00 calc . . .
H(9) H 0.6243 0.9314 0.0225 0.0853 Uiso 1.00 calc . . .
H(10) H 0.5400 0.8249 0.1206 0.0929 Uiso 1.00 calc . . .
H(11) H 0.5236 0.8680 -0.0047 0.0929 Uiso 1.00 calc . . .
H(12) H 0.5114 0.7213 0.0446 0.0929 Uiso 1.00 calc . . .
H(13) H 0.5780 0.3809 0.2942 0.0906 Uiso 1.00 calc . . .
H(14) H 0.6645 0.4167 0.3170 0.1033 Uiso 1.00 calc . . .
H(15) H 0.6814 0.6692 0.2807 0.0955 Uiso 1.00 calc . . .
H(16) H 0.6104 0.7942 0.2354 0.1085 Uiso 1.00 calc . . .
H(17) H 0.5395 0.6215 0.2469 0.1023 Uiso 1.00 calc . . .
H(18) H 0.6942 0.6836 -0.0466 0.1346 Uiso 1.00 calc . . .
H(19) H 0.7244 0.5583 0.1328 0.1099 Uiso 1.00 calc . . .
H(20) H 0.6923 0.3095 0.1235 0.0983 Uiso 1.00 calc . . .
H(21) H 0.6485 0.2919 -0.0566 0.1327 Uiso 1.00 calc . . .
H(22) H 0.6492 0.5272 -0.1619 0.1435 Uiso 1.00 calc . . .
H(23) H 0.5761 0.1450 0.7558 0.0747 Uiso 1.00 calc . . .
H(24) H 0.5118 0.0326 0.8143 0.0958 Uiso 1.00 calc . . .
H(25) H 0.4762 -0.1326 0.6861 0.1245 Uiso 1.00 calc . . .
H(26) H 0.5189 -0.2134 0.5232 0.1067 Uiso 1.00 calc . . .
H(27) H 0.5845 -0.1064 0.4697 0.0901 Uiso 1.00 calc . . .
H(28) H 0.7153 -0.0191 0.4733 0.0735 Uiso 1.00 calc . . .
H(29) H 0.7413 -0.0358 0.2811 0.1035 Uiso 1.00 calc . . .
H(30) H 0.6879 0.0189 0.1240 0.0941 Uiso 1.00 calc . . .
H(31) H 0.6168 0.1160 0.1740 0.0821 Uiso 1.00 calc . . .
H(32) H 0.5937 0.1393 0.3671 0.0775 Uiso 1.00 calc . . .
H(33) H 0.6827 0.2044 0.7754 0.0766 Uiso 1.00 calc . . .
H(34) H 0.7356 0.1078 0.9087 0.0948 Uiso 1.00 calc . . .
H(35) H 0.7587 -0.1298 0.8918 0.0854 Uiso 1.00 calc . . .
H(36) H 0.7258 -0.2600 0.7348 0.1003 Uiso 1.00 calc . . .
H(37) H 0.6714 -0.1669 0.6091 0.0792 Uiso 1.00 calc . . .
H(38) H 0.7034 0.2998 0.5908 0.0689 Uiso 1.00 calc . . .
H(39) H 0.7008 0.5414 0.5852 0.0811 Uiso 1.00 calc . . .
H(40) H 0.6313 0.6580 0.5660 0.0915 Uiso 1.00 calc . . .
H(41) H 0.5641 0.5267 0.5686 0.0876 Uiso 1.00 calc . . .
H(42) H 0.5660 0.2885 0.5735 0.0803 Uiso 1.00 calc . . .

loop_
_atom_site_aniso_label
_atom_site_aniso_U_11
_atom_site_aniso_U_22
_atom_site_aniso_U_33
_atom_site_aniso_U_12
_atom_site_aniso_U_13
_atom_site_aniso_U_23
Ti 0.0450(9) 0.059(1) 0.0386(9) -0.0011(9) 0.003(1) 0.010(1)
S 0.066(2) 0.070(2) 0.071(2) -0.027(2) -0.005(2) 0.001(2)
P 0.049(2) 0.053(2) 0.044(2) 0.004(1) 0.004(1) 0.000(1)
C(1) 0.072(9) 0.115(10) 0.075(3) -0.035(8) -0.028(8) -0.016(8)
C(2) 0.042(6) 0.126(9) 0.11(1) -0.007(7) -0.052(8) -0.006(10)
C(3) 0.068(8) 0.100(10) 0.040(5) 0.001(6) -0.012(6) 0.005(6)
C(4) 0.096(9) 0.050(6) 0.061(8) -0.008(5) 0.017(7) 0.022(7)
C(5) 0.052(6) 0.102(10) 0.089(9) 0.034(6) 0.022(6) 0.004(9)
C(6) 0.092(7) 0.080(8) 0.037(5) -0.018(7) 0.011(7) 0.011(6)
C(7) 0.094(7) 0.103(9) 0.042(5) -0.008(9) -0.029(8) 0.010(7)
C(8) 0.091(9) 0.104(9) 0.050(7) -0.038(7) -0.006(7) -0.025(8)
C(9) 0.12(1) 0.073(9) 0.049(8) 0.008(6) 0.027(8) -0.008(5)
C(10) 0.13(1) 0.072(8) 0.040(7) -0.001(6) 0.033(8) 0.001(7)
C(11) 0.053(9) 0.14(1) 0.14(1) 0.039(8) 0.086(7) 0.10(1)
C(12) 0.046(3) 0.110(9) 0.12(1) -0.006(7) 0.012(9) -0.004(10)
C(13) 0.063(8) 0.088(7) 0.09(1) 0.043(5) 0.005(7) 0.010(9)
C(14) 0.058(8) 0.17(1) 0.097(10) 0.062(10) 0.016(8) -0.102(9)
C(15) 0.049(10) 0.26(2) 0.08(1) 0.08(1) 0.011(8) 0.04(1)
C(16) 0.057(5) 0.051(6) 0.049(6) 0.004(5) -0.019(4) 0.022(5)
C(17) 0.069(7) 0.041(7) 0.066(7) -0.007(5) 0.010(6) 0.010(6)
C(18) 0.048(7) 0.085(10) 0.09(1) 0.024(5) 0.020(7) 0.042(7)
C(19) 0.10(1) 0.08(1) 0.10(1) -0.017(8) -0.008(8) 0.067(8)
C(20) 0.065(7) 0.073(9) 0.10(1) -0.024(6) -0.046(6) 0.028(8)
C(21) 0.075(7) 0.060(7) 0.059(7) -0.020(6) -0.023(7) 0.015(6)
C(22) 0.055(6) 0.036(6) 0.047(5) -0.005(5) -0.007(4) -0.013(5)
C(23) 0.053(6) 0.062(8) 0.051(6) -0.011(6) 0.004(6) -0.017(6)
C(24) 0.13(1) 0.08(1) 0.041(6) -0.019(9) 0.007(6) -0.013(7)
C(25) 0.095(9) 0.08(1) 0.048(7) -0.034(7) 0.026(6) -0.015(7)
C(26) 0.098(9) 0.072(9) 0.052(6) 0.002(8) -0.014(7) 0.001(7)
C(27) 0.062(7) 0.059(7) 0.056(5) 0.020(7) -0.008(5) 0.011(6)
C(28) 0.022(5) 0.063(6) 0.049(6) -0.007(5) -0.001(4) 0.002(5)
C(29) 0.084(8) 0.064(8) 0.033(6) -0.020(6) 0.006(5) 0.004(5)
C(30) 0.11(1) 0.091(8) 0.041(7) -0.008(8) -0.016(7) 0.018(8)
C(31) 0.055(7) 0.092(7) 0.052(7) -0.011(7) 0.008(6) 0.042(6)
C(32) 0.13(1) 0.065(9) 0.063(8) -0.005(8) -0.021(7) 0.041(6)
C(33) 0.058(7) 0.057(6) 0.073(8) -0.018(5) 0.007(6) -0.005(7)
C(34) 0.061(5) 0.048(4) 0.042(6) -0.012(3) 0.007(6) -0.001(6)
C(35) 0.055(6) 0.058(5) 0.046(7) -0.011(4) 0.007(6) 0.015(7)
C(36) 0.092(7) 0.057(5) 0.056(8) -0.047(5) 0.001(8) 0.000(8)
C(37) 0.122(8) 0.039(8) 0.063(9) -0.004(5) 0.010(9) 0.007(7)
C(38) 0.099(8) 0.052(5) 0.069(10) 0.019(5) 0.020(8) 0.007(7)
C(39) 0.072(6) 0.051(5) 0.055(8) 0.006(5) -0.002(7) -0.003(6)
B 0.057(6) 0.047(4) 0.042(6) 0.009(5) -0.009(5) 0.008(6)

loop_
_atom_type_symbol
_atom_type_description
_atom_type_scat_dispersion_real
_atom_type_scat_dispersion_imag
_atom_type_scat_source
C C 0.003 0.002
;International Tables for Crystallography
(1992, Vol. C, Tables 4.2.6.8 and 6.1.1.1)
;
H H 0.000 0.000
;International Tables for Crystallography
(1992, Vol. C, Table 6.1.1.2)
;
B B 0.001 0.001
;International Tables for Crystallography
(1992, Vol. C, Tables 4.2.6.8 and 6.1.1.1)
;
P P 0.102 0.094
;International Tables for Crystallography
(1992, Vol. C, Tables 4.2.6.8 and 6.1.1.1)
;
S S 0.125 0.123
;International Tables for Crystallography
(1992, Vol. C, Tables 4.2.6.8 and 6.1.1.1)
;
Ti Ti 0.278 0.446
;International Tables for Crystallography
(1992, Vol. C, Tables 4.2.6.8 and 6.1.1.1)
;

loop_
_geom_angle_atom_site_label_1
_geom_angle_atom_site_label_2
_geom_angle_atom_site_label_3
_geom_angle
_geom_angle_site_symmetry_1
_geom_angle_site_symmetry_2
_geom_angle_site_symmetry_3
_geom_angle_publ_flag
S Ti P 79.7(5) . . . yes
S Ti C(6) 79.6(7) . . . yes
S Ti C(7) 111.4(8) . . . yes
S Ti C(8) 134.9(10) . . . yes
S Ti C(9) 113.0(6) . . . yes
S Ti C(10) 78.2(6) . . . yes
S Ti C(11) 125(1) . . . yes
S Ti C(12) 142.2(8) . . . yes
S Ti C(13) 109.9(5) . . . yes
S Ti C(14) 86.4(6) . . . yes
S Ti C(15) 93.9(10) . . . yes
P Ti C(6) 120.2(6) . . . yes
P Ti C(7) 137.6(8) . . . yes
P Ti C(8) 109.3(6) . . . yes
P Ti C(9) 80.7(6) . . . yes
P Ti C(10) 85.4(6) . . . yes
P Ti C(11) 82.1(7) . . . yes
P Ti C(12) 114.6(7) . . . yes
P Ti C(13) 136(1) . . . yes
P Ti C(14) 112(1) . . . yes
P Ti C(15) 80.8(9) . . . yes
C(6) Ti C(7) 34.5(6) . . . yes
C(6) Ti C(8) 57.2(8) . . . yes
C(6) Ti C(9) 57.8(7) . . . yes
C(6) Ti C(10) 35.5(6) . . . yes
C(6) Ti C(11) 150.7(9) . . . yes
C(6) Ti C(12) 115(1) . . . yes
C(6) Ti C(13) 103.6(8) . . . yes
C(6) Ti C(14) 121.4(7) . . . yes
C(6) Ti C(15) 155.9(8) . . . yes
C(7) Ti C(8) 34.2(6) . . . yes
C(7) Ti C(9) 57.0(8) . . . yes
C(7) Ti C(10) 59.2(8) . . . yes
C(7) Ti C(11) 116.3(8) . . . yes
C(7) Ti C(12) 82.2(9) . . . yes
C(7) Ti C(13) 80.3(8) . . . yes
C(7) Ti C(14) 109.1(8) . . . yes
C(7) Ti C(15) 135.7(7) . . . yes
C(8) Ti C(9) 34.0(6) . . . yes
C(8) Ti C(10) 59.5(8) . . . yes
C(8) Ti C(11) 99.2(8) . . . yes
C(8) Ti C(12) 75.6(8) . . . yes
C(8) Ti C(13) 93.8(8) . . . yes
C(8) Ti C(14) 125.5(7) . . . yes
C(8) Ti C(15) 130.8(6) . . . yes
C(9) Ti C(10) 36.8(6) . . . yes
C(9) Ti C(11) 113.6(7) . . . yes
C(9) Ti C(12) 104.0(8) . . . yes
C(9) Ti C(13) 127.6(10) . . . yes
C(9) Ti C(14) 158.9(7) . . . yes
C(9) Ti C(15) 143.8(8) . . . yes
C(10) Ti C(11) 149.7(7) . . . yes
C(10) Ti C(12) 134(1) . . . yes
C(10) Ti C(13) 137(1) . . . yes
C(10) Ti C(14) 154.0(7) . . . yes
C(10) Ti C(15) 165.1(9) . . . yes
C(11) Ti C(12) 35.4(8) . . . yes
C(11) Ti C(13) 57.2(7) . . . yes
C(11) Ti C(14) 55.3(7) . . . yes
C(11) Ti C(15) 32.7(8) . . . yes
C(12) Ti C(13) 35.4(5) . . . yes
C(12) Ti C(14) 56.0(7) . . . yes
C(12) Ti C(15) 57.3(9) . . . yes
C(13) Ti C(14) 31.9(8) . . . yes
C(13) Ti C(15) 56.5(9) . . . yes
C(14) Ti C(15) 34.5(9) . . . yes
Ti S C(1) 114.4(9) . . . yes
Ti P C(3) 112.8(6) . . . yes
Ti P C(4) 118.9(6) . . . yes
Ti P C(5) 115(1) . . . yes
C(3) P C(4) 103(1) . . . yes
C(3) P C(5) 101.2(9) . . . yes
C(4) P C(5) 102.4(6) . . . yes
S C(1) C(2) 112(1) . . . yes
C(1) C(2) C(3) 120(1) . . . yes
P C(3) C(2) 119(1) . . . yes
Ti C(6) C(7) 72(1) . . . yes
Ti C(6) C(10) 74(1) . . . yes
C(7) C(6) C(10) 111(1) . . . yes
Ti C(7) C(6) 73(1) . . . yes
Ti C(7) C(8) 73(1) . . . yes
C(6) C(7) C(8) 108(1) . . . yes
Ti C(8) C(7) 72(1) . . . yes
Ti C(8) C(9) 73(1) . . . yes
C(7) C(8) C(9) 109(1) . . . yes
Ti C(9) C(8) 72(1) . . . yes
Ti C(9) C(10) 73(1) . . . yes
C(8) C(9) C(10) 109(1) . . . yes
Ti C(10) C(6) 70(1) . . . yes
Ti C(10) C(9) 69(1) . . . yes
C(6) C(10) C(9) 100(1) . . . yes
Ti C(11) C(12) 71(1) . . . yes
Ti C(11) C(15) 75(1) . . . yes
C(12) C(11) C(15) 110(1) . . . yes
Ti C(12) C(11) 73.3(10) . . . yes
Ti C(12) C(13) 72.5(7) . . . yes
C(11) C(12) C(13) 104(1) . . . yes
Ti C(13) C(12) 72.1(7) . . . yes
Ti C(13) C(14) 75(1) . . . yes
C(12) C(13) C(14) 108(1) . . . yes
Ti C(14) C(13) 72(1) . . . yes
Ti C(14) C(15) 74(1) . . . yes
C(13) C(14) C(15) 111(1) . . . yes
Ti C(15) C(11) 71(1) . . . yes
Ti C(15) C(14) 71(1) . . . yes
C(11) C(15) C(14) 104(2) . . . yes
C(17) C(16) C(21) 113(1) . . . yes
C(17) C(16) B 123(1) . . . yes
C(21) C(16) B 123(1) . . . yes
C(16) C(17) C(18) 125(1) . . . yes
C(17) C(18) C(19) 118(2) . . . yes
C(18) C(19) C(20) 116(1) . . . yes
C(19) C(20) C(21) 121(1) . . . yes
C(16) C(21) C(20) 124(2) . . . yes
C(23) C(22) C(27) 114(1) . . . yes
C(23) C(22) B 125(1) . . . yes
C(27) C(22) B 119(1) . . . yes
C(22) C(23) C(24) 126(1) . . . yes
C(23) C(24) C(25) 115(1) . . . yes
C(24) C(25) C(26) 119(2) . . . yes
C(25) C(26) C(27) 121(1) . . . yes
C(22) C(27) C(26) 121(1) . . . yes
C(29) C(28) C(33) 112(1) . . . yes
C(29) C(28) B 125(1) . . . yes
C(33) C(28) B 121(1) . . . yes
C(28) C(29) C(30) 124(1) . . . yes
C(29) C(30) C(31) 119(1) . . . yes
C(30) C(31) C(32) 118(1) . . . yes
C(31) C(32) C(33) 119(1) . . . yes
C(28) C(33) C(32) 124(1) . . . yes
C(35) C(34) C(39) 111.2(9) . . . yes
C(35) C(34) B 124.5(9) . . . yes
C(39) C(34) B 123.8(9) . . . yes
C(34) C(35) C(36) 125.7(10) . . . yes
C(35) C(36) C(37) 119(1) . . . yes
C(36) C(37) C(38) 116(1) . . . yes
C(37) C(38) C(39) 121(1) . . . yes
C(34) C(39) C(38) 124(1) . . . yes
C(16) B C(22) 112(1) . . . yes
C(16) B C(28) 103(1) . . . yes
C(16) B C(34) 112.2(10) . . . yes
C(22) B C(28) 112(1) . . . yes
C(22) B C(34) 105(1) . . . yes
C(28) B C(34) 111(1) . . . yes

loop_
_geom_bond_atom_site_label_1
_geom_bond_atom_site_label_2
_geom_bond_distance
_geom_bond_site_symmetry_1
_geom_bond_site_symmetry_2
_geom_bond_publ_flag
Ti S 2.332(9) . . yes
Ti P 2.54(2) . . yes
Ti C(6) 2.36(3) . . yes
Ti C(7) 2.34(3) . . yes
Ti C(8) 2.36(3) . . yes
Ti C(9) 2.38(3) . . yes
Ti C(10) 2.42(3) . . yes
Ti C(11) 2.34(2) . . yes
Ti C(12) 2.31(1) . . yes
Ti C(13) 2.32(1) . . yes
Ti C(14) 2.36(2) . . yes
Ti C(15) 2.40(3) . . yes
S C(1) 1.81(3) . . yes
P C(3) 1.82(3) . . yes
P C(4) 1.84(1) . . yes
P C(5) 1.79(2) . . yes
C(1) C(2) 1.53(2) . . yes
C(2) C(3) 1.45(2) . . yes
C(6) C(7) 1.40(2) . . yes
C(6) C(10) 1.46(2) . . yes
C(7) C(8) 1.38(2) . . yes
C(8) C(9) 1.38(2) . . yes
C(9) C(10) 1.51(2) . . yes
C(11) C(12) 1.42(4) . . yes
C(11) C(15) 1.33(3) . . yes
C(12) C(13) 1.41(2) . . yes
C(13) C(14) 1.29(3) . . yes
C(14) C(15) 1.41(4) . . yes
C(16) C(17) 1.39(3) . . yes
C(16) C(21) 1.39(2) . . yes
C(16) B 1.65(2) . . yes
C(17) C(18) 1.30(2) . . yes
C(18) C(19) 1.44(3) . . yes
C(19) C(20) 1.36(3) . . yes
C(20) C(21) 1.30(2) . . yes
C(22) C(23) 1.37(2) . . yes
C(22) C(27) 1.40(3) . . yes
C(22) B 1.64(3) . . yes
C(23) C(24) 1.38(3) . . yes
C(24) C(25) 1.42(3) . . yes
C(25) C(26) 1.35(2) . . yes
C(26) C(27) 1.39(3) . . yes
C(28) C(29) 1.39(3) . . yes
C(28) C(33) 1.40(2) . . yes
C(28) B 1.64(3) . . yes
C(29) C(30) 1.45(3) . . yes
C(30) C(31) 1.39(2) . . yes
C(31) C(32) 1.37(3) . . yes
C(32) C(33) 1.44(3) . . yes
C(34) C(35) 1.37(1) . . yes
C(34) C(39) 1.39(1) . . yes
C(34) B 1.62(2) . . yes
C(35) C(36) 1.39(2) . . yes
C(36) C(37) 1.38(2) . . yes
C(37) C(38) 1.34(2) . . yes
C(38) C(39) 1.38(2) . . yes

loop_
_geom_contact_atom_site_label_1
_geom_contact_atom_site_label_2
_geom_contact_distance
_geom_contact_site_symmetry_1
_geom_contact_site_symmetry_2
_geom_contact_publ_flag
Ti P 2.54(2) . . ?
C(2) C(38) 3.51(3) . 1_554 ?
C(3) C(19) 3.55(3) . 1_564 ?
C(5) C(18) 3.54(3) . 2_664 ?
C(5) C(19) 3.55(2) . 2_664 ?
C(6) C(38) 3.40(3) . . ?
C(7) C(37) 3.38(3) . . ?
C(7) C(36) 3.49(3) . . ?
C(7) C(38) 3.56(3) . . ?
C(12) C(32) 3.58(3) . 3_654 ?
C(13) C(32) 3.55(3) . 3_654 ?

loop_
_geom_torsion_atom_site_label_1
_geom_torsion_atom_site_label_2
_geom_torsion_atom_site_label_3
_geom_torsion_atom_site_label_4
_geom_torsion
_geom_torsion_site_symmetry_1
_geom_torsion_site_symmetry_2
_geom_torsion_site_symmetry_3
_geom_torsion_site_symmetry_4
_geom_torsion_publ_flag
Ti S C(1) C(2) -73.4(9) . . . . yes
Ti P C(3) C(2) 55(1) . . . . yes
Ti C(6) C(7) C(8) 65(1) . . . . yes
Ti C(6) C(10) C(9) -63(1) . . . . yes
Ti C(7) C(6) C(10) -64(1) . . . . yes
Ti C(7) C(8) C(9) 64(1) . . . . yes
Ti C(8) C(7) C(6) -65(1) . . . . yes
Ti C(8) C(9) C(10) 64(1) . . . . yes
Ti C(9) C(8) C(7) -64(1) . . . . yes
Ti C(9) C(10) C(6) 63(1) . . . . yes
Ti C(10) C(6) C(7) 63(1) . . . . yes
Ti C(10) C(9) C(8) -63(1) . . . . yes
Ti C(11) C(12) C(13) 66(1) . . . . yes
Ti C(11) C(15) C(14) -63(1) . . . . yes
Ti C(12) C(11) C(15) -66(1) . . . . yes
Ti C(12) C(13) C(14) 67(1) . . . . yes
Ti C(13) C(12) C(11) -67(1) . . . . yes
Ti C(13) C(14) C(15) 64(1) . . . . yes
Ti C(14) C(13) C(12) -65(1) . . . . yes
Ti C(14) C(15) C(11) 63(1) . . . . yes
Ti C(15) C(11) C(12) 63(1) . . . . yes
Ti C(15) C(14) C(13) -63(1) . . . . yes
S Ti P C(3) -49.7(9) . . . . yes
S Ti P C(4) -171(1) . . . . yes
S Ti P C(5) 66.0(10) . . . . yes
S Ti C(6) C(7) 157.0(9) . . . . yes
S Ti C(6) C(10) -84.1(9) . . . . yes
S Ti C(7) C(6) -24.4(10) . . . . yes
S Ti C(7) C(8) -140.6(9) . . . . yes
S Ti C(8) C(7) 56(1) . . . . yes
S Ti C(8) C(9) -60(1) . . . . yes
S Ti C(9) C(8) 138(1) . . . . yes
S Ti C(9) C(10) 20(1) . . . . yes
S Ti C(10) C(6) 88.7(9) . . . . yes
S Ti C(10) C(9) -161(1) . . . . yes
S Ti C(11) C(12) -131(1) . . . . yes
S Ti C(11) C(15) -14(1) . . . . yes
S Ti C(12) C(11) 80(1) . . . . yes
S Ti C(12) C(13) -30(2) . . . . yes
S Ti C(13) C(12) 160(1) . . . . yes
S Ti C(13) C(14) 44(1) . . . . yes
S Ti C(14) C(13) -138(1) . . . . yes
S Ti C(14) C(15) 102(1) . . . . yes
S Ti C(15) C(11) 168(1) . . . . yes
S Ti C(15) C(14) -77(1) . . . . yes
S C(1) C(2) C(3) 61(2) . . . . yes
P Ti S C(1) 59.1(8) . . . . yes
P Ti C(6) C(7) -131.5(9) . . . . yes
P Ti C(6) C(10) -12(1) . . . . yes
P Ti C(7) C(6) 73(1) . . . . yes
P Ti C(7) C(8) -42(1) . . . . yes
P Ti C(8) C(7) 151.2(9) . . . . yes
P Ti C(8) C(9) 34(1) . . . . yes
P Ti C(9) C(8) -147(1) . . . . yes
P Ti C(9) C(10) 94.7(10) . . . . yes
P Ti C(10) C(6) 169.1(9) . . . . yes
P Ti C(10) C(9) -80.7(10) . . . . yes
P Ti C(11) C(12) 157(1) . . . . yes
P Ti C(11) C(15) -85(1) . . . . yes
P Ti C(12) C(11) -25(1) . . . . yes
P Ti C(12) C(13) -136(1) . . . . yes
P Ti C(13) C(12) 64(1) . . . . yes
P Ti C(13) C(14) -51(1) . . . . yes
P Ti C(14) C(13) 144(1) . . . . yes
P Ti C(14) C(15) 25(1) . . . . yes
P Ti C(15) C(11) 89(1) . . . . yes
P Ti C(15) C(14) -156(1) . . . . yes
P C(3) C(2) C(1) -56(2) . . . . yes
C(1) S Ti C(6) -177.4(6) . . . . yes
C(1) S Ti C(7) -163.6(7) . . . . yes
C(1) S Ti C(8) 166.2(8) . . . . yes
C(1) S Ti C(9) 134.3(9) . . . . yes
C(1) S Ti C(10) 146.5(7) . . . . yes
C(1) S Ti C(11) -13.2(8) . . . . yes
C(1) S Ti C(12) -58(1) . . . . yes
C(1) S Ti C(13) -76(1) . . . . yes
C(1) S Ti C(14) -54.5(9) . . . . yes
C(1) S Ti C(15) -20.8(9) . . . . yes
C(2) C(3) P C(4) -174.5(10) . . . . yes
C(2) C(3) P C(5) -68(1) . . . . yes
C(3) P Ti C(6) -121.3(9) . . . . yes
C(3) P Ti C(7) -160.3(8) . . . . yes
C(3) P Ti C(8) 176.1(8) . . . . yes
C(3) P Ti C(9) -165.3(7) . . . . yes
C(3) P Ti C(10) -128.6(8) . . . . yes
C(3) P Ti C(11) 79.1(9) . . . . yes
C(3) P Ti C(12) 93.4(10) . . . . yes
C(3) P Ti C(13) 58.3(9) . . . . yes
C(3) P Ti C(14) 31.9(7) . . . . yes
C(3) P Ti C(15) 46.0(8) . . . . yes
C(4) P Ti C(6) 116(1) . . . . yes
C(4) P Ti C(7) 77(1) . . . . yes
C(4) P Ti C(8) 54(1) . . . . yes
C(4) P Ti C(9) 72(1) . . . . yes
C(4) P Ti C(10) 109(1) . . . . yes
C(4) P Ti C(11) -42(1) . . . . yes
C(4) P Ti C(12) -28(1) . . . . yes
C(4) P Ti C(13) -63(1) . . . . yes
C(4) P Ti C(14) -89(1) . . . . yes
C(4) P Ti C(15) -75(1) . . . . yes
C(5) P Ti C(6) -5(1) . . . . yes
C(5) P Ti C(7) -44.5(9) . . . . yes
C(5) P Ti C(8) -68.1(9) . . . . yes
C(5) P Ti C(9) -49.5(9) . . . . yes
C(5) P Ti C(10) -12.8(9) . . . . yes
C(5) P Ti C(11) -165.2(10) . . . . yes
C(5) P Ti C(12) -150(1) . . . . yes
C(5) P Ti C(13) 174.1(10) . . . . yes
C(5) P Ti C(14) 147.7(8) . . . . yes
C(5) P Ti C(15) 161.8(9) . . . . yes
C(6) Ti C(7) C(8) -116(1) . . . . yes
C(6) Ti C(8) C(7) 37.2(9) . . . . yes
C(6) Ti C(8) C(9) -79(1) . . . . yes
C(6) Ti C(9) C(8) 77(1) . . . . yes
C(6) Ti C(9) C(10) -40.0(10) . . . . yes
C(6) Ti C(10) C(9) 110(1) . . . . yes
C(6) Ti C(11) C(12) 14(1) . . . . yes
C(6) Ti C(11) C(15) 132(1) . . . . yes
C(6) Ti C(12) C(11) -171(1) . . . . yes
C(6) Ti C(12) C(13) 76(1) . . . . yes
C(6) Ti C(13) C(12) -115(1) . . . . yes
C(6) Ti C(13) C(14) 128(1) . . . . yes
C(6) Ti C(14) C(13) -62(1) . . . . yes
C(6) Ti C(14) C(15) 177(1) . . . . yes
C(6) Ti C(15) C(11) -118(2) . . . . yes
C(6) Ti C(15) C(14) -4(2) . . . . yes
C(6) C(7) Ti C(8) 116(1) . . . . yes
C(6) C(7) Ti C(9) 79.8(10) . . . . yes
C(6) C(7) Ti C(10) 36.3(8) . . . . yes
C(6) C(7) Ti C(11) -177.9(9) . . . . yes
C(6) C(7) Ti C(12) -167.9(10) . . . . yes
C(6) C(7) Ti C(13) -132.1(9) . . . . yes
C(6) C(7) Ti C(14) -118.0(9) . . . . yes
C(6) C(7) Ti C(15) -144(1) . . . . yes
C(6) C(7) C(8) C(9) 0(2) . . . . yes
C(6) C(10) Ti C(7) -35.3(9) . . . . yes
C(6) C(10) Ti C(8) -75(1) . . . . yes
C(6) C(10) Ti C(9) -110(1) . . . . yes
C(6) C(10) Ti C(11) -125(1) . . . . yes
C(6) C(10) Ti C(12) -70(1) . . . . yes
C(6) C(10) Ti C(13) -18(1) . . . . yes
C(6) C(10) Ti C(14) 33(2) . . . . yes
C(6) C(10) Ti C(15) 147(2) . . . . yes
C(6) C(10) C(9) C(8) 0(2) . . . . yes
C(7) Ti C(6) C(10) 118(1) . . . . yes
C(7) Ti C(8) C(9) -116(1) . . . . yes
C(7) Ti C(9) C(8) 36(1) . . . . yes
C(7) Ti C(9) C(10) -81(1) . . . . yes
C(7) Ti C(10) C(9) 74(1) . . . . yes
C(7) Ti C(11) C(12) 17(1) . . . . yes
C(7) Ti C(11) C(15) 135(1) . . . . yes
C(7) Ti C(12) C(11) -164(1) . . . . yes
C(7) Ti C(12) C(13) 84(1) . . . . yes
C(7) Ti C(13) C(12) -90(1) . . . . yes
C(7) Ti C(13) C(14) 154(1) . . . . yes
C(7) Ti C(14) C(13) -26(1) . . . . yes
C(7) Ti C(14) C(15) -146(1) . . . . yes
C(7) Ti C(15) C(11) -65(1) . . . . yes
C(7) Ti C(15) C(14) 48(1) . . . . yes
C(7) C(6) Ti C(8) -36.8(9) . . . . yes
C(7) C(6) Ti C(9) -77(1) . . . . yes
C(7) C(6) Ti C(10) -118(1) . . . . yes
C(7) C(6) Ti C(11) 3(1) . . . . yes
C(7) C(6) Ti C(12) 13(1) . . . . yes
C(7) C(6) Ti C(13) 48(1) . . . . yes
C(7) C(6) Ti C(14) 77(1) . . . . yes
C(7) C(6) Ti C(15) 80(1) . . . . yes
C(7) C(6) C(10) C(9) 0(2) . . . . yes
C(7) C(8) Ti C(9) 116(1) . . . . yes
C(7) C(8) Ti C(10) 79(1) . . . . yes
C(7) C(8) Ti C(11) -124.0(10) . . . . yes
C(7) C(8) Ti C(12) -97(1) . . . . yes
C(7) C(8) Ti C(13) -66(1) . . . . yes
C(7) C(8) Ti C(14) -70(1) . . . . yes
C(7) C(8) Ti C(15) -114(1) . . . . yes
C(7) C(8) C(9) C(10) 0(2) . . . . yes
C(8) Ti C(6) C(10) 82.1(10) . . . . yes
C(8) Ti C(9) C(10) -117(1) . . . . yes
C(8) Ti C(10) C(9) 34(1) . . . . yes
C(8) Ti C(11) C(12) 48(1) . . . . yes
C(8) Ti C(11) C(15) 166(1) . . . . yes
C(8) Ti C(12) C(11) -130(1) . . . . yes
C(8) Ti C(12) C(13) 118(1) . . . . yes
C(8) Ti C(13) C(12) -58(1) . . . . yes
C(8) Ti C(13) C(14) -174(1) . . . . yes
C(8) Ti C(14) C(13) 7(1) . . . . yes
C(8) Ti C(14) C(15) -112(1) . . . . yes
C(8) Ti C(15) C(11) -17(1) . . . . yes
C(8) Ti C(15) C(14) 95(1) . . . . yes
C(8) C(7) Ti C(9) -36.4(9) . . . . yes
C(8) C(7) Ti C(10) -79.9(10) . . . . yes
C(8) C(7) Ti C(11) 65(1) . . . . yes
C(8) C(7) Ti C(12) 75.9(10) . . . . yes
C(8) C(7) Ti C(13) 111.7(9) . . . . yes
C(8) C(7) Ti C(14) 125.7(9) . . . . yes
C(8) C(7) Ti C(15) 98(1) . . . . yes
C(8) C(7) C(6) C(10) 0(2) . . . . yes
C(8) C(9) Ti C(10) 117(1) . . . . yes
C(8) C(9) Ti C(11) -70(1) . . . . yes
C(8) C(9) Ti C(12) -34(1) . . . . yes
C(8) C(9) Ti C(13) -4(1) . . . . yes
C(8) C(9) Ti C(14) -16(2) . . . . yes
C(8) C(9) Ti C(15) -87(1) . . . . yes
C(9) Ti C(6) C(10) 41.6(9) . . . . yes
C(9) Ti C(11) C(12) 80(1) . . . . yes
C(9) Ti C(11) C(15) -161(1) . . . . yes
C(9) Ti C(12) C(11) -111(1) . . . . yes
C(9) Ti C(12) C(13) 137(1) . . . . yes
C(9) Ti C(13) C(12) -56(1) . . . . yes
C(9) Ti C(13) C(14) -171(1) . . . . yes
C(9) Ti C(14) C(13) 18(3) . . . . yes
C(9) Ti C(14) C(15) -100(2) . . . . yes
C(9) Ti C(15) C(11) 29(2) . . . . yes
C(9) Ti C(15) C(14) 143(1) . . . . yes
C(9) C(8) Ti C(10) -37.9(10) . . . . yes
C(9) C(8) Ti C(11) 119(1) . . . . yes
C(9) C(8) Ti C(12) 145(1) . . . . yes
C(9) C(8) Ti C(13) 176(1) . . . . yes
C(9) C(8) Ti C(14) 172(1) . . . . yes
C(9) C(8) Ti C(15) 128(1) . . . . yes
C(9) C(10) Ti C(11) -15(2) . . . . yes
C(9) C(10) Ti C(12) 40(1) . . . . yes
C(9) C(10) Ti C(13) 92(1) . . . . yes
C(9) C(10) Ti C(14) 144(2) . . . . yes
C(9) C(10) Ti C(15) -102(2) . . . . yes
C(10) Ti C(11) C(12) 90(2) . . . . yes
C(10) Ti C(11) C(15) -151(2) . . . . yes
C(10) Ti C(12) C(11) -134(1) . . . . yes
C(10) Ti C(12) C(13) 114(1) . . . . yes
C(10) Ti C(13) C(12) -105(1) . . . . yes
C(10) Ti C(13) C(14) 139(1) . . . . yes
C(10) Ti C(14) C(13) -85(2) . . . . yes
C(10) Ti C(14) C(15) 155(2) . . . . yes
C(10) Ti C(15) C(11) 111(2) . . . . yes
C(10) Ti C(15) C(14) -134(2) . . . . yes
C(10) C(6) Ti C(11) 122(1) . . . . yes
C(10) C(6) Ti C(12) 132(1) . . . . yes
C(10) C(6) Ti C(13) 167(1) . . . . yes
C(10) C(6) Ti C(14) -163(1) . . . . yes
C(10) C(6) Ti C(15) -160(1) . . . . yes
C(10) C(9) Ti C(11) 171(1) . . . . yes
C(10) C(9) Ti C(12) -152(1) . . . . yes
C(10) C(9) Ti C(13) -122(1) . . . . yes
C(10) C(9) Ti C(14) -134(2) . . . . yes
C(10) C(9) Ti C(15) 154(1) . . . . yes
C(11) Ti C(12) C(13) -111(1) . . . . yes
C(11) Ti C(13) C(12) 39(1) . . . . yes
C(11) Ti C(13) C(14) -75(1) . . . . yes
C(11) Ti C(14) C(13) 82(1) . . . . yes
C(11) Ti C(14) C(15) -37(1) . . . . yes
C(11) Ti C(15) C(14) 113(1) . . . . yes
C(11) C(12) Ti C(13) 111(1) . . . . yes
C(11) C(12) Ti C(14) 76(1) . . . . yes
C(11) C(12) Ti C(15) 34(1) . . . . yes
C(11) C(12) C(13) C(14) 0(1) . . . . yes
C(11) C(15) Ti C(12) -37(1) . . . . yes
C(11) C(15) Ti C(13) -80(1) . . . . yes
C(11) C(15) Ti C(14) -113(1) . . . . yes
C(11) C(15) C(14) C(13) 0(2) . . . . yes
C(12) Ti C(11) C(15) 117(1) . . . . yes
C(12) Ti C(13) C(14) -115(2) . . . . yes
C(12) Ti C(14) C(13) 39(1) . . . . yes
C(12) Ti C(14) C(15) -80(1) . . . . yes
C(12) Ti C(15) C(14) 76(1) . . . . yes
C(12) C(11) Ti C(13) -39(1) . . . . yes
C(12) C(11) Ti C(14) -78(1) . . . . yes
C(12) C(11) Ti C(15) -117(1) . . . . yes
C(12) C(11) C(15) C(14) 0(2) . . . . yes
C(12) C(13) Ti C(14) 115(2) . . . . yes
C(12) C(13) Ti C(15) 79(1) . . . . yes
C(12) C(13) C(14) C(15) 0(2) . . . . yes
C(13) Ti C(11) C(15) 77(1) . . . . yes
C(13) Ti C(14) C(15) -119(1) . . . . yes
C(13) Ti C(15) C(14) 33.6(9) . . . . yes
C(13) C(12) Ti C(14) -35(1) . . . . yes
C(13) C(12) Ti C(15) -76(1) . . . . yes
C(13) C(12) C(11) C(15) 0(2) . . . . yes
C(13) C(14) Ti C(15) 119(1) . . . . yes
C(14) Ti C(11) C(15) 39(1) . . . . yes
C(14) C(13) Ti C(15) -36(1) . . . . yes
C(16) C(17) C(18) C(19) -6(2) . . . . yes
C(16) C(21) C(20) C(19) 6(2) . . . . yes
C(16) B C(22) C(23) -128(1) . . . . yes
C(16) B C(22) C(27) 58(1) . . . . yes
C(16) B C(28) C(29) -106(1) . . . . yes
C(16) B C(28) C(33) 68(1) . . . . yes
C(16) B C(34) C(35) 164(2) . . . . yes
C(16) B C(34) C(39) -23(3) . . . . yes
C(17) C(16) C(21) C(20) -4(2) . . . . yes
C(17) C(16) B C(22) -163(1) . . . . yes
C(17) C(16) B C(28) 74(1) . . . . yes
C(17) C(16) B C(34) -45(2) . . . . yes
C(17) C(18) C(19) C(20) 7(2) . . . . yes
C(18) C(17) C(16) C(21) 5(2) . . . . yes
C(18) C(17) C(16) B -176(1) . . . . yes
C(18) C(19) C(20) C(21) -7(2) . . . . yes
C(20) C(21) C(16) B 177(1) . . . . yes
C(21) C(16) B C(22) 13(1) . . . . yes
C(21) C(16) B C(28) -107(1) . . . . yes
C(21) C(16) B C(34) 132(1) . . . . yes
C(22) C(23) C(24) C(25) -1(1) . . . . yes
C(22) C(27) C(26) C(25) -1(1) . . . . yes
C(22) B C(28) C(29) 131(1) . . . . yes
C(22) B C(28) C(33) -53(1) . . . . yes
C(22) B C(34) C(35) -72(2) . . . . yes
C(22) B C(34) C(39) 99(2) . . . . yes
C(23) C(22) C(27) C(26) 1(1) . . . . yes
C(23) C(22) B C(28) -11(1) . . . . yes
C(23) C(22) B C(34) 109(1) . . . . yes
C(23) C(24) C(25) C(26) 1(1) . . . . yes
C(24) C(23) C(22) C(27) 0(1) . . . . yes
C(24) C(23) C(22) B -173(1) . . . . yes
C(24) C(25) C(26) C(27) 0(2) . . . . yes
C(26) C(27) C(22) B 175(1) . . . . yes
C(27) C(22) B C(28) 174.8(10) . . . . yes
C(27) C(22) B C(34) -64(1) . . . . yes
C(28) C(29) C(30) C(31) -3(2) . . . . yes
C(28) C(33) C(32) C(31) 7(2) . . . . yes
C(28) B C(34) C(35) 49(2) . . . . yes
C(28) B C(34) C(39) -138(2) . . . . yes
C(29) C(28) C(33) C(32) -7(2) . . . . yes
C(29) C(28) B C(34) 13(2) . . . . yes
C(29) C(30) C(31) C(32) 2(2) . . . . yes
C(30) C(29) C(28) C(33) 5(2) . . . . yes
C(30) C(29) C(28) B -178(1) . . . . yes
C(30) C(31) C(32) C(33) -3(2) . . . . yes
C(32) C(33) C(28) B 176(1) . . . . yes
C(33) C(28) B C(34) -170(1) . . . . yes
C(34) C(35) C(36) C(37) -1(4) . . . . yes
C(34) C(39) C(38) C(37) 0(4) . . . . yes
C(35) C(34) C(39) C(38) -1(3) . . . . yes
C(35) C(36) C(37) C(38) 0(3) . . . . yes
C(36) C(35) C(34) C(39) 1(3) . . . . yes
C(36) C(35) C(34) B 174(2) . . . . yes
C(36) C(37) C(38) C(39) 0(3) . . . . yes
C(38) C(39) C(34) B -174(2) . . . . yes
C(38) C(39) C(34) B -174(2) . . . . yes
